data_7049657
loop_
_publ_author_name
'Thu\'ery, Pierre'
'Atoini, Youssef'
'Harrowfield, Jack'

_publ_section_title
;
 The sulfonate group as a ligand: a fine balance between hydrogen bonding
 and metal ion coordination in uranyl ion complexes.
;
_journal_issue 24
_journal_name_full 'Dalton transactions (Cambridge, England : 2003)'
_journal_page_first 8756
_journal_page_last 8772
_journal_paper_doi 10.1039/c9dt01024f
_journal_volume 48
_journal_year 2019
_chemical_formula_sum 'C24 H34 N4 Ni O13 S2 U'
_chemical_formula_weight 947.41
_space_group_crystal_system monoclinic
_space_group_IT_number 14
_space_group_name_Hall '-P 2yn'
_space_group_name_H-M_alt 'P 1 21/n 1'
_symmetry_space_group_name_Hall '-P 2yn'
_symmetry_space_group_name_H-M 'P 1 21/n 1'
_atom_sites_solution_hydrogens mixed
_atom_sites_solution_primary dual
_audit_creation_method SHELXL-2014
_audit_update_record
;
2019-01-23 deposited with the CCDC.    2019-04-11 downloaded from the CCDC.
;
_cell_angle_alpha 90
_cell_angle_beta 99.894(2)
_cell_angle_gamma 90
_cell_formula_units_Z 4
_cell_length_a 9.8537(2)
_cell_length_b 15.8019(6)
_cell_length_c 20.3332(7)
_cell_measurement_reflns_used 155921
_cell_measurement_temperature 100(2)
_cell_measurement_theta_max 25.68
_cell_measurement_theta_min 3.28
_cell_volume 3118.94(17)
_computing_cell_refinement 'HKL2000 (Otwinowski & Minor, 1997)'
_computing_data_collection 'COLLECT (Nonius, 1998)'
_computing_data_reduction 'HKL2000 (Otwinowski & Minor, 1997)'
_computing_molecular_graphics 'SHELXTL (Sheldrick, 2008)'
_computing_publication_material 'SHELXTL (Sheldrick, 2008); PLATON (Spek, 2003)'
_computing_structure_refinement 'SHELXL (Sheldrick, 2015)'
_computing_structure_solution 'SHELXT (Sheldrick, 2015)'
_diffrn_ambient_temperature 100(2)
_diffrn_measured_fraction_theta_full 0.998
_diffrn_measured_fraction_theta_max 0.998
_diffrn_measurement_device_type 'Nonius Kappa-CCD area-detector diffractometer'
_diffrn_measurement_method 'two \f and ten \w scans with 2\% steps (601 frames)'
_diffrn_radiation_monochromator graphite
_diffrn_radiation_source 'fine-focus sealed tube'
_diffrn_radiation_type MoK\a
_diffrn_radiation_wavelength 0.71073
_diffrn_reflns_av_R_equivalents 0.0213
_diffrn_reflns_av_unetI/netI 0.0264
_diffrn_reflns_Laue_measured_fraction_full 0.998
_diffrn_reflns_Laue_measured_fraction_max 0.998
_diffrn_reflns_limit_h_max 12
_diffrn_reflns_limit_h_min -11
_diffrn_reflns_limit_k_max 19
_diffrn_reflns_limit_k_min -19
_diffrn_reflns_limit_l_max 24
_diffrn_reflns_limit_l_min -24
_diffrn_reflns_number 155921
_diffrn_reflns_point_group_measured_fraction_full 0.998
_diffrn_reflns_point_group_measured_fraction_max 0.998
_diffrn_reflns_theta_full 25.242
_diffrn_reflns_theta_max 25.681
_diffrn_reflns_theta_min 3.284
_diffrn_standards_decay_% 0
_diffrn_standards_interval_time 0
_diffrn_standards_number 0
_exptl_absorpt_coefficient_mu 5.993
_exptl_absorpt_correction_T_max 0.619
_exptl_absorpt_correction_T_min 0.420
_exptl_absorpt_correction_type multi-scan
_exptl_absorpt_process_details 'SCALEPACK (Otwinowski & Minor, 1997)'
_exptl_crystal_colour 'translucent light orange'
_exptl_crystal_density_diffrn 2.018
_exptl_crystal_description parallelepiped
_exptl_crystal_F_000 1848
_exptl_crystal_size_max 0.17
_exptl_crystal_size_mid 0.15
_exptl_crystal_size_min 0.08
_refine_diff_density_max 1.394
_refine_diff_density_min -0.969
_refine_diff_density_rms 0.126
_refine_ls_extinction_method none
_refine_ls_goodness_of_fit_ref 1.093
_refine_ls_hydrogen_treatment constr
_refine_ls_matrix_type full
_refine_ls_number_parameters 416
_refine_ls_number_reflns 5902
_refine_ls_number_restraints 6
_refine_ls_restrained_S_all 1.094
_refine_ls_R_factor_all 0.0301
_refine_ls_R_factor_gt 0.0254
_refine_ls_shift/su_max 0.004
_refine_ls_shift/su_mean 0.000
_refine_ls_structure_factor_coef Fsqd
_refine_ls_weighting_details 'w=1/[\s^2^(Fo^2^)+(0.0390P)^2^+3.2241P] where P=(Fo^2^+2Fc^2^)/3'
_refine_ls_weighting_scheme calc
_refine_ls_wR_factor_gt 0.0670
_refine_ls_wR_factor_ref 0.0688
_reflns_Friedel_coverage 0.000
_reflns_number_gt 5292
_reflns_number_total 5902
_reflns_threshold_expression 'I > 2\s(I)'
_cod_data_source_file c9dt01024f1.cif
_cod_data_source_block 3
_cod_depositor_comments 'Adding full bibliography for 7049652--7049661.cif.'
_cod_database_code 7049657
_shelx_space_group_comment
;
The symmetry employed for this shelxl refinement is uniquely defined
by the following loop, which should always be used as a source of
symmetry information in preference to the above space-group names.
They are only intended as comments.
;
_shelxl_version_number 2014-3

loop_
_space_group_symop_operation_xyz
'x, y, z'
'-x+1/2, y+1/2, -z+1/2'
'-x, -y, -z'
'x-1/2, -y-1/2, z-1/2'

loop_
_atom_site_label
_atom_site_type_symbol
_atom_site_fract_x
_atom_site_fract_y
_atom_site_fract_z
_atom_site_U_iso_or_equiv
_atom_site_adp_type
_atom_site_occupancy
_atom_site_site_symmetry_order
_atom_site_calc_flag
_atom_site_refinement_flags_posn
_atom_site_refinement_flags_adp
_atom_site_refinement_flags_occupancy
U1 U 0.44124(2) 0.84773(2) 0.57318(2) 0.01611(6) Uani 1 1 d . . .
Ni1 Ni 0.17306(5) 0.64657(3) 0.36644(2) 0.01684(11) Uani 1 1 d . . .
S1 S 0.34277(11) 0.64516(6) 0.63358(5) 0.0260(2) Uani 1 1 d . . .
S2 S 0.67419(9) 0.93559(6) 0.71457(4) 0.01830(19) Uani 1 1 d . . .
O1 O 0.3059(3) 0.89204(18) 0.60731(13) 0.0253(6) Uani 1 1 d . . .
O2 O 0.5800(3) 0.80474(18) 0.53959(13) 0.0245(6) Uani 1 1 d . . .
O3 O 0.2849(3) 0.75672(17) 0.50820(12) 0.0212(6) Uani 1 1 d . . .
O4 O 0.1011(3) 0.69060(17) 0.45240(13) 0.0215(6) Uani 1 1 d . . .
O5 O 0.4298(3) 0.72200(17) 0.63886(13) 0.0241(6) Uani 1 1 d . . .
O6 O 0.3484(3) 0.59754(18) 0.57337(14) 0.0300(7) Uani 1 1 d . . .
O7 O 0.3712(4) 0.5963(2) 0.69400(15) 0.0438(9) Uani 1 1 d . . .
O8 O 0.5378(3) 0.98305(17) 0.57491(13) 0.0213(6) Uani 1 1 d . . .
O9 O 0.6412(3) 1.08975(18) 0.53281(13) 0.0280(6) Uani 1 1 d . . .
O10 O 0.5952(3) 0.86489(17) 0.67823(13) 0.0219(6) Uani 1 1 d . . .
O11 O 0.7461(2) 0.90440(17) 0.77891(12) 0.0200(6) Uani 1 1 d . . .
O12 O 0.5918(3) 1.00948(17) 0.71964(13) 0.0216(6) Uani 1 1 d . . .
O13A O 0.7151(10) 0.8815(6) 0.4342(4) 0.115(3) Uani 0.690(9) 1 d . U P
O13B O 0.678(2) 0.9106(11) 0.3181(8) 0.100(5) Uani 0.310(9) 1 d . U P
N1 N 0.0323(3) 0.7234(2) 0.30698(16) 0.0237(7) Uani 1 1 d . . .
H1 H 0.0316 0.7168 0.2588 0.028 Uiso 1 1 d R U .
N2 N 0.3101(3) 0.7445(2) 0.36517(15) 0.0201(7) Uani 1 1 d . . .
H2 H 0.3095 0.7759 0.4069 0.024 Uiso 1 1 d R U .
N3 N 0.3149(3) 0.5694(2) 0.42434(16) 0.0253(7) Uani 1 1 d . . .
H3 H 0.3376 0.5901 0.4686 0.030 Uiso 1 1 d R U .
N4 N 0.0366(3) 0.5456(2) 0.36599(16) 0.0282(8) Uani 1 1 d . . .
H4 H 0.0366 0.5211 0.3227 0.034 Uiso 1 1 d R U .
C1 C 0.1671(4) 0.7224(2) 0.50457(18) 0.0180(8) Uani 1 1 d . . .
C2 C 0.1021(4) 0.7180(3) 0.56611(19) 0.0223(8) Uani 1 1 d . . .
C3 C 0.1704(4) 0.6842(3) 0.6259(2) 0.0278(9) Uani 1 1 d . . .
C4 C 0.1061(5) 0.6733(4) 0.6807(2) 0.0427(13) Uani 1 1 d . . .
H4A H 0.1539 0.6478 0.7203 0.051 Uiso 1 1 calc R U .
C5 C -0.0266(5) 0.6995(4) 0.6772(3) 0.0548(16) Uani 1 1 d . . .
H5 H -0.0714 0.6920 0.7146 0.066 Uiso 1 1 calc R U .
C6 C -0.0976(5) 0.7374(4) 0.6191(3) 0.0507(15) Uani 1 1 d . . .
H6 H -0.1885 0.7581 0.6180 0.061 Uiso 1 1 calc R U .
C7 C -0.0339(4) 0.7448(3) 0.5623(2) 0.0365(11) Uani 1 1 d . . .
H7 H -0.0831 0.7678 0.5220 0.044 Uiso 1 1 calc R U .
C8 C 0.6437(4) 1.0250(2) 0.56852(18) 0.0210(8) Uani 1 1 d . . .
C9 C 0.7829(4) 0.9993(2) 0.60559(18) 0.0186(8) Uani 1 1 d . . .
C10 C 0.8075(4) 0.9608(2) 0.66876(18) 0.0187(7) Uani 1 1 d . . .
C11 C 0.9418(4) 0.9442(3) 0.6996(2) 0.0251(9) Uani 1 1 d . . .
H11 H 0.9589 0.9204 0.7431 0.030 Uiso 1 1 calc R U .
C12 C 1.0511(4) 0.9622(3) 0.6671(2) 0.0316(10) Uani 1 1 d . . .
H12 H 1.1426 0.9497 0.6883 0.038 Uiso 1 1 calc R U .
C13 C 1.0284(4) 0.9980(3) 0.6049(2) 0.0301(10) Uani 1 1 d . . .
H13 H 1.1037 1.0093 0.5826 0.036 Uiso 1 1 calc R U .
C14 C 0.8949(4) 1.0176(3) 0.57419(19) 0.0241(9) Uani 1 1 d . . .
H14 H 0.8797 1.0437 0.5315 0.029 Uiso 1 1 calc R U .
C15 C 0.0932(4) 0.8094(3) 0.3158(2) 0.0300(9) Uani 1 1 d . . .
H15A H 0.0823 0.8327 0.3598 0.036 Uiso 1 1 calc R U .
H15B H 0.0465 0.8478 0.2805 0.036 Uiso 1 1 calc R U .
C16 C 0.2436(4) 0.8015(3) 0.3113(2) 0.0262(9) Uani 1 1 d . . .
H16A H 0.2540 0.7782 0.2673 0.031 Uiso 1 1 calc R U .
H16B H 0.2879 0.8579 0.3163 0.031 Uiso 1 1 calc R U .
C17 C 0.4533(4) 0.7226(3) 0.3606(2) 0.0303(10) Uani 1 1 d . . .
H17A H 0.5096 0.7748 0.3648 0.036 Uiso 1 1 calc R U .
H17B H 0.4560 0.6977 0.3162 0.036 Uiso 1 1 calc R U .
C18 C 0.5157(4) 0.6600(3) 0.4146(2) 0.0308(10) Uani 1 1 d . . .
H18A H 0.6158 0.6561 0.4142 0.037 Uiso 1 1 calc R U .
H18B H 0.5045 0.6834 0.4585 0.037 Uiso 1 1 calc R U .
C19 C 0.4566(4) 0.5707(3) 0.4093(2) 0.0318(10) Uani 1 1 d . . .
H19A H 0.4556 0.5489 0.3635 0.038 Uiso 1 1 calc R U .
H19B H 0.5161 0.5331 0.4409 0.038 Uiso 1 1 calc R U .
C20 C 0.2529(5) 0.4834(3) 0.4197(2) 0.0348(10) Uani 1 1 d . . .
H20A H 0.2985 0.4477 0.4572 0.042 Uiso 1 1 calc R U .
H20B H 0.2648 0.4561 0.3773 0.042 Uiso 1 1 calc R U .
C21 C 0.1016(5) 0.4925(3) 0.4228(2) 0.0379(11) Uani 1 1 d . . .
H21A H 0.0573 0.4361 0.4203 0.045 Uiso 1 1 calc R U .
H21B H 0.0900 0.5194 0.4654 0.045 Uiso 1 1 calc R U .
C22 C -0.1078(4) 0.5691(3) 0.3685(2) 0.0349(11) Uani 1 1 d . . .
H22A H -0.1121 0.5964 0.4120 0.042 Uiso 1 1 calc R U .
H22B H -0.1650 0.5173 0.3653 0.042 Uiso 1 1 calc R U .
C23 C -0.1661(4) 0.6290(3) 0.3127(2) 0.0390(12) Uani 1 1 d . . .
H23A H -0.2674 0.6310 0.3098 0.047 Uiso 1 1 calc R U .
H23B H -0.1473 0.6052 0.2702 0.047 Uiso 1 1 calc R U .
C24 C -0.1115(4) 0.7187(3) 0.3192(2) 0.0343(11) Uani 1 1 d . . .
H24A H -0.1707 0.7555 0.2868 0.041 Uiso 1 1 calc R U .
H24B H -0.1153 0.7401 0.3646 0.041 Uiso 1 1 calc R U .

loop_
_atom_site_aniso_label
_atom_site_aniso_U_11
_atom_site_aniso_U_22
_atom_site_aniso_U_33
_atom_site_aniso_U_23
_atom_site_aniso_U_13
_atom_site_aniso_U_12
U1 0.01651(9) 0.01771(9) 0.01347(9) 0.00119(5) 0.00078(6) -0.00122(5)
Ni1 0.0187(2) 0.0172(3) 0.0139(2) -0.00011(18) 0.00080(18) -0.00108(18)
S1 0.0359(6) 0.0206(5) 0.0182(5) 0.0046(4) -0.0046(4) -0.0079(4)
S2 0.0205(4) 0.0200(5) 0.0137(4) 0.0016(4) 0.0007(3) -0.0018(4)
O1 0.0219(14) 0.0280(16) 0.0273(15) 0.0012(12) 0.0081(11) 0.0034(12)
O2 0.0241(14) 0.0284(16) 0.0220(14) -0.0030(12) 0.0070(11) -0.0003(12)
O3 0.0215(13) 0.0243(15) 0.0167(13) 0.0021(11) -0.0001(10) -0.0066(11)
O4 0.0205(13) 0.0243(15) 0.0190(13) -0.0043(12) 0.0010(11) -0.0023(11)
O5 0.0284(14) 0.0213(15) 0.0199(13) 0.0041(11) -0.0031(11) -0.0043(11)
O6 0.0349(16) 0.0227(16) 0.0282(15) -0.0023(12) -0.0062(12) 0.0022(12)
O7 0.065(2) 0.0326(19) 0.0249(16) 0.0127(14) -0.0160(15) -0.0187(16)
O8 0.0217(13) 0.0207(14) 0.0200(13) 0.0026(11) -0.0003(11) -0.0067(11)
O9 0.0352(16) 0.0266(16) 0.0180(14) 0.0092(12) -0.0071(12) -0.0115(12)
O10 0.0265(15) 0.0194(14) 0.0166(13) 0.0021(11) -0.0050(11) -0.0044(11)
O11 0.0212(13) 0.0235(15) 0.0140(12) 0.0032(11) -0.0007(10) -0.0013(11)
O12 0.0205(13) 0.0229(15) 0.0216(14) 0.0006(11) 0.0038(10) -0.0007(11)
O13A 0.158(8) 0.108(6) 0.101(6) -0.024(5) 0.080(6) -0.068(6)
O13B 0.138(10) 0.091(9) 0.086(8) -0.024(7) 0.063(8) -0.046(8)
N1 0.0237(17) 0.0288(19) 0.0182(16) -0.0018(14) 0.0022(13) 0.0047(14)
N2 0.0187(15) 0.0219(17) 0.0205(16) -0.0031(14) 0.0054(12) -0.0035(13)
N3 0.0333(18) 0.0230(18) 0.0176(16) -0.0006(14) -0.0015(14) 0.0022(14)
N4 0.0367(19) 0.031(2) 0.0181(16) -0.0035(15) 0.0069(14) -0.0119(16)
C1 0.0185(18) 0.0152(19) 0.0190(19) 0.0002(15) -0.0002(15) 0.0011(15)
C2 0.0224(19) 0.023(2) 0.022(2) -0.0102(16) 0.0071(16) -0.0053(16)
C3 0.028(2) 0.036(2) 0.020(2) -0.0061(18) 0.0061(16) -0.0120(19)
C4 0.036(3) 0.069(4) 0.024(2) -0.011(2) 0.0079(19) -0.027(2)
C5 0.045(3) 0.091(5) 0.034(3) -0.030(3) 0.021(2) -0.028(3)
C6 0.025(2) 0.063(4) 0.069(4) -0.032(3) 0.022(2) -0.008(2)
C7 0.031(2) 0.035(3) 0.044(3) -0.019(2) 0.008(2) -0.004(2)
C8 0.025(2) 0.023(2) 0.0128(18) -0.0029(16) -0.0029(14) -0.0021(16)
C9 0.0210(19) 0.0161(19) 0.0170(18) -0.0007(15) -0.0014(15) 0.0010(15)
C10 0.0223(18) 0.0179(19) 0.0158(18) -0.0008(15) 0.0035(14) -0.0012(15)
C11 0.0241(19) 0.028(2) 0.023(2) 0.0023(17) 0.0032(16) 0.0037(17)
C12 0.021(2) 0.044(3) 0.029(2) 0.000(2) 0.0028(17) 0.0090(19)
C13 0.028(2) 0.037(3) 0.028(2) -0.0026(19) 0.0120(18) 0.0012(19)
C14 0.030(2) 0.024(2) 0.0188(19) 0.0009(16) 0.0075(16) -0.0019(17)
C15 0.040(2) 0.025(2) 0.022(2) 0.0013(18) -0.0010(18) 0.0087(19)
C16 0.037(2) 0.022(2) 0.021(2) 0.0024(17) 0.0077(17) -0.0066(18)
C17 0.022(2) 0.039(3) 0.032(2) -0.012(2) 0.0113(17) -0.0079(18)
C18 0.020(2) 0.048(3) 0.023(2) -0.0133(19) -0.0007(17) 0.0050(18)
C19 0.030(2) 0.042(3) 0.020(2) -0.0069(19) -0.0048(17) 0.0200(19)
C20 0.061(3) 0.018(2) 0.023(2) 0.0032(17) 0.000(2) 0.004(2)
C21 0.062(3) 0.024(2) 0.029(2) 0.0030(19) 0.011(2) -0.012(2)
C22 0.034(2) 0.040(3) 0.033(2) -0.013(2) 0.0135(19) -0.021(2)
C23 0.019(2) 0.068(3) 0.030(2) -0.018(2) 0.0039(18) -0.008(2)
C24 0.021(2) 0.055(3) 0.024(2) -0.005(2) -0.0022(17) 0.009(2)

loop_
_atom_type_symbol
_atom_type_description
_atom_type_scat_dispersion_real
_atom_type_scat_dispersion_imag
_atom_type_scat_source
C C 0.0033 0.0016 'International Tables Vol C Tables 4.2.6.8 and 6.1.1.4'
H H 0.0000 0.0000 'International Tables Vol C Tables 4.2.6.8 and 6.1.1.4'
N N 0.0061 0.0033 'International Tables Vol C Tables 4.2.6.8 and 6.1.1.4'
O O 0.0106 0.0060 'International Tables Vol C Tables 4.2.6.8 and 6.1.1.4'
S S 0.1246 0.1234 'International Tables Vol C Tables 4.2.6.8 and 6.1.1.4'
Ni Ni 0.3393 1.1124 'International Tables Vol C Tables 4.2.6.8 and 6.1.1.4'
U U -9.6767 9.6646 'International Tables Vol C Tables 4.2.6.8 and 6.1.1.4'

loop_
_geom_angle_atom_site_label_1
_geom_angle_atom_site_label_2
_geom_angle_atom_site_label_3
_geom_angle
_geom_angle_site_symmetry_1
_geom_angle_site_symmetry_3
O1 U1 O2 178.80(13) . .
O1 U1 O8 87.94(11) . .
O2 U1 O8 91.01(11) . .
O1 U1 O3 89.85(11) . .
O2 U1 O3 91.34(11) . .
O8 U1 O3 142.79(9) . .
O1 U1 O9 91.62(12) . 3_676
O2 U1 O9 88.62(11) . 3_676
O8 U1 O9 73.09(9) . 3_676
O3 U1 O9 69.85(9) . 3_676
O1 U1 O5 89.93(11) . .
O2 U1 O5 90.58(11) . .
O8 U1 O5 143.52(9) . .
O3 U1 O5 73.57(9) . .
O9 U1 O5 143.38(9) 3_676 .
O1 U1 O10 90.56(11) . .
O2 U1 O10 88.57(11) . .
O8 U1 O10 72.04(9) . .
O3 U1 O10 145.14(9) . .
O9 U1 O10 144.95(9) 3_676 .
O5 U1 O10 71.57(9) . .
N2 Ni1 N3 94.02(13) . .
N2 Ni1 N1 85.81(13) . .
N3 Ni1 N1 179.02(13) . .
N2 Ni1 N4 178.53(13) . .
N3 Ni1 N4 85.59(14) . .
N1 Ni1 N4 94.55(14) . .
N2 Ni1 O4 94.40(11) . .
N3 Ni1 O4 90.76(12) . .
N1 Ni1 O4 90.21(11) . .
N4 Ni1 O4 87.02(12) . .
N2 Ni1 O11 87.62(11) . 4_575
N3 Ni1 O11 87.77(11) . 4_575
N1 Ni1 O11 91.26(11) . 4_575
N4 Ni1 O11 90.95(12) . 4_575
O4 Ni1 O11 177.59(10) . 4_575
O7 S1 O6 114.45(19) . .
O7 S1 O5 110.70(17) . .
O6 S1 O5 112.49(17) . .
O7 S1 C3 107.6(2) . .
O6 S1 C3 106.23(18) . .
O5 S1 C3 104.68(19) . .
O12 S2 O11 113.75(16) . .
O12 S2 O10 113.14(16) . .
O11 S2 O10 108.89(15) . .
O12 S2 C10 109.45(17) . .
O11 S2 C10 104.81(16) . .
O10 S2 C10 106.21(17) . .
C1 O3 U1 143.1(2) . .
C1 O4 Ni1 129.4(2) . .
S1 O5 U1 135.95(15) . .
C8 O8 U1 145.2(3) . .
C8 O9 U1 146.4(2) . 3_676
S2 O10 U1 136.17(15) . .
S2 O11 Ni1 132.55(15) . 4_676
C24 N1 C15 113.8(3) . .
C24 N1 Ni1 115.9(3) . .
C15 N1 Ni1 104.5(2) . .
C24 N1 H1 108.6 . .
C15 N1 H1 98.7 . .
Ni1 N1 H1 114.1 . .
C17 N2 C16 113.9(3) . .
C17 N2 Ni1 117.5(3) . .
C16 N2 Ni1 105.0(2) . .
C17 N2 H2 108.7 . .
C16 N2 H2 105.3 . .
Ni1 N2 H2 105.5 . .
C19 N3 C20 113.1(3) . .
C19 N3 Ni1 116.3(3) . .
C20 N3 Ni1 105.9(2) . .
C19 N3 H3 96.6 . .
C20 N3 H3 113.8 . .
Ni1 N3 H3 111.3 . .
C21 N4 C22 113.9(3) . .
C21 N4 Ni1 103.7(3) . .
C22 N4 Ni1 115.5(3) . .
C21 N4 H4 114.7 . .
C22 N4 H4 106.5 . .
Ni1 N4 H4 102.2 . .
O4 C1 O3 123.9(3) . .
O4 C1 C2 117.0(3) . .
O3 C1 C2 119.2(3) . .
C3 C2 C7 118.7(4) . .
C3 C2 C1 122.3(3) . .
C7 C2 C1 118.9(4) . .
C4 C3 C2 122.2(4) . .
C4 C3 S1 116.5(4) . .
C2 C3 S1 121.2(3) . .
C5 C4 C3 119.2(5) . .
C5 C4 H4A 120.4 . .
C3 C4 H4A 120.4 . .
C4 C5 C6 120.7(4) . .
C4 C5 H5 119.6 . .
C6 C5 H5 119.6 . .
C5 C6 C7 119.9(4) . .
C5 C6 H6 120.1 . .
C7 C6 H6 120.1 . .
C2 C7 C6 119.2(5) . .
C2 C7 H7 120.4 . .
C6 C7 H7 120.4 . .
O9 C8 O8 123.7(3) . .
O9 C8 C9 115.9(3) . .
O8 C8 C9 120.4(3) . .
C14 C9 C10 118.8(3) . .
C14 C9 C8 116.1(3) . .
C10 C9 C8 125.1(3) . .
C11 C10 C9 119.7(3) . .
C11 C10 S2 117.0(3) . .
C9 C10 S2 123.2(3) . .
C12 C11 C10 120.3(4) . .
C12 C11 H11 119.8 . .
C10 C11 H11 119.8 . .
C13 C12 C11 120.5(4) . .
C13 C12 H12 119.7 . .
C11 C12 H12 119.7 . .
C12 C13 C14 119.9(4) . .
C12 C13 H13 120.0 . .
C14 C13 H13 120.0 . .
C13 C14 C9 120.6(4) . .
C13 C14 H14 119.7 . .
C9 C14 H14 119.7 . .
N1 C15 C16 107.4(3) . .
N1 C15 H15A 110.2 . .
C16 C15 H15A 110.2 . .
N1 C15 H15B 110.2 . .
C16 C15 H15B 110.2 . .
H15A C15 H15B 108.5 . .
N2 C16 C15 108.7(3) . .
N2 C16 H16A 109.9 . .
C15 C16 H16A 109.9 . .
N2 C16 H16B 109.9 . .
C15 C16 H16B 109.9 . .
H16A C16 H16B 108.3 . .
N2 C17 C18 112.3(3) . .
N2 C17 H17A 109.1 . .
C18 C17 H17A 109.1 . .
N2 C17 H17B 109.1 . .
C18 C17 H17B 109.1 . .
H17A C17 H17B 107.9 . .
C19 C18 C17 116.5(3) . .
C19 C18 H18A 108.2 . .
C17 C18 H18A 108.2 . .
C19 C18 H18B 108.2 . .
C17 C18 H18B 108.2 . .
H18A C18 H18B 107.3 . .
N3 C19 C18 111.2(3) . .
N3 C19 H19A 109.4 . .
C18 C19 H19A 109.4 . .
N3 C19 H19B 109.4 . .
C18 C19 H19B 109.4 . .
H19A C19 H19B 108.0 . .
N3 C20 C21 107.9(3) . .
N3 C20 H20A 110.1 . .
C21 C20 H20A 110.1 . .
N3 C20 H20B 110.1 . .
C21 C20 H20B 110.1 . .
H20A C20 H20B 108.4 . .
N4 C21 C20 108.7(4) . .
N4 C21 H21A 110.0 . .
C20 C21 H21A 110.0 . .
N4 C21 H21B 110.0 . .
C20 C21 H21B 110.0 . .
H21A C21 H21B 108.3 . .
N4 C22 C23 112.0(3) . .
N4 C22 H22A 109.2 . .
C23 C22 H22A 109.2 . .
N4 C22 H22B 109.2 . .
C23 C22 H22B 109.2 . .
H22A C22 H22B 107.9 . .
C22 C23 C24 115.9(4) . .
C22 C23 H23A 108.3 . .
C24 C23 H23A 108.3 . .
C22 C23 H23B 108.3 . .
C24 C23 H23B 108.3 . .
H23A C23 H23B 107.4 . .
N1 C24 C23 111.6(4) . .
N1 C24 H24A 109.3 . .
C23 C24 H24A 109.3 . .
N1 C24 H24B 109.3 . .
C23 C24 H24B 109.3 . .
H24A C24 H24B 108.0 . .

loop_
_geom_bond_atom_site_label_1
_geom_bond_atom_site_label_2
_geom_bond_distance
_geom_bond_site_symmetry_2
U1 O1 1.751(3) .
U1 O2 1.766(3) .
U1 O8 2.338(3) .
U1 O3 2.342(2) .
U1 O9 2.383(3) 3_676
U1 O5 2.407(3) .
U1 O10 2.413(3) .
Ni1 N2 2.057(3) .
Ni1 N3 2.064(3) .
Ni1 N1 2.070(3) .
Ni1 N4 2.086(3) .
Ni1 O4 2.113(3) .
Ni1 O11 2.185(3) 4_575
S1 O7 1.437(3) .
S1 O6 1.446(3) .
S1 O5 1.480(3) .
S1 C3 1.789(4) .
S2 O12 1.436(3) .
S2 O11 1.462(3) .
S2 O10 1.484(3) .
S2 C10 1.781(4) .
O3 C1 1.271(4) .
O4 C1 1.251(4) .
O8 C8 1.262(5) .
O9 C8 1.252(5) .
O9 U1 2.383(3) 3_676
O11 Ni1 2.185(3) 4_676
N1 C24 1.482(5) .
N1 C15 1.484(5) .
N1 H1 0.9842 .
N2 C17 1.471(5) .
N2 C16 1.481(5) .
N2 H2 0.9839 .
N3 C19 1.480(5) .
N3 C20 1.487(5) .
N3 H3 0.9488 .
N4 C21 1.480(6) .
N4 C22 1.481(6) .
N4 H4 0.9607 .
C1 C2 1.502(5) .
C2 C3 1.391(6) .
C2 C7 1.395(6) .
C3 C4 1.384(6) .
C4 C5 1.361(8) .
C4 H4A 0.9500 .
C5 C6 1.400(8) .
C5 H5 0.9500 .
C6 C7 1.411(7) .
C6 H6 0.9500 .
C7 H7 0.9500 .
C8 C9 1.503(5) .
C9 C14 1.397(5) .
C9 C10 1.404(5) .
C10 C11 1.389(5) .
C11 C12 1.386(6) .
C11 H11 0.9500 .
C12 C13 1.369(6) .
C12 H12 0.9500 .
C13 C14 1.390(6) .
C13 H13 0.9500 .
C14 H14 0.9500 .
C15 C16 1.506(6) .
C15 H15A 0.9900 .
C15 H15B 0.9900 .
C16 H16A 0.9900 .
C16 H16B 0.9900 .
C17 C18 1.527(6) .
C17 H17A 0.9900 .
C17 H17B 0.9900 .
C18 C19 1.522(6) .
C18 H18A 0.9900 .
C18 H18B 0.9900 .
C19 H19A 0.9900 .
C19 H19B 0.9900 .
C20 C21 1.509(7) .
C20 H20A 0.9900 .
C20 H20B 0.9900 .
C21 H21A 0.9900 .
C21 H21B 0.9900 .
C22 C23 1.513(7) .
C22 H22A 0.9900 .
C22 H22B 0.9900 .
C23 C24 1.515(7) .
C23 H23A 0.9900 .
C23 H23B 0.9900 .
C24 H24A 0.9900 .
C24 H24B 0.9900 .

loop_
_geom_hbond_atom_site_label_D
_geom_hbond_atom_site_label_H
_geom_hbond_atom_site_label_A
_geom_hbond_distance_DH
_geom_hbond_distance_HA
_geom_hbond_distance_DA
_geom_hbond_angle_DHA
_geom_hbond_site_symmetry_A
N1 H1 O10 0.98 2.26 3.121(4) 145.9 4_575
N2 H2 O3 0.98 2.14 2.967(4) 141.1 .
N2 H2 O9 0.98 2.46 3.324(4) 146.7 3_676
N3 H3 O6 0.95 2.12 3.024(4) 159.6 .
N4 H4 O12 0.96 2.31 3.234(4) 162.5 4_575
C15 H15B O7 0.99 2.41 3.358(5) 159.7 4_575
C16 H16B O12 0.99 2.57 3.507(5) 157.0 3_676
C18 H18B O2 0.99 2.55 3.397(5) 142.9 .
C19 H19A O11 0.99 2.56 3.097(5) 114.0 4_575
C19 H19B O6 0.99 2.50 3.264(5) 133.5 3_666
C22 H22A O4 0.99 2.59 3.102(5) 112.1 .
